data_2207104
loop_
_publ_author_name
'Fu, Yun-Long'
'Xu, Zhi-Wei'
'Ren, Jia-Lin'
'Ng, Seik Weng'

_publ_section_title
;
 The ribbon structure of nickel(II) acetate--4,4'-bipyridine
;
_journal_coeditor_code XU6044
_journal_issue 10
_journal_name_full 'Acta Crystallographica Section E'
_journal_page_first m1897
_journal_page_last m1899
_journal_paper_doi 10.1107/S1600536805027078
_journal_volume 61
_journal_year 2005
_chemical_formula_iupac '[Ni2 (C2 H3 O2)4 (C10 H8 N2)2]'
_chemical_formula_moiety 'C14 H14 N2 Ni O4'
_chemical_formula_sum 'C14 H14 N2 Ni O4'
_chemical_formula_weight 332.96
_chemical_name_systematic
;
catena-poly[[di-\m-acetato-1\kO:2\kO'-bis[(acetato-\k^2^O,O')nickel(II)]]-
di-\m-4,4'-bipyridine-1\kN:1'\kN';2\kN:2'\kN']
;
_space_group_IT_number 58
_symmetry_cell_setting orthorhombic
_symmetry_space_group_name_Hall '-P 2 2n'
_symmetry_space_group_name_H-M 'P n n m'
_atom_sites_solution_hydrogens geom
_atom_sites_solution_primary direct
_atom_sites_solution_secondary difmap
_audit_creation_method SHELXL97
_cell_angle_alpha 90.00
_cell_angle_beta 90.00
_cell_angle_gamma 90.00
_cell_formula_units_Z 4
_cell_length_a 11.278(2)
_cell_length_b 11.532(2)
_cell_length_c 10.802(2)
_cell_measurement_reflns_used 416
_cell_measurement_temperature 295(2)
_cell_measurement_theta_max 19.2
_cell_measurement_theta_min 2.5
_cell_volume 1404.9(4)
_computing_cell_refinement 'SAINT (Bruker, 2002)'
_computing_data_collection 'SMART (Bruker, 2002)'
_computing_data_reduction SAINT
_computing_molecular_graphics 'ORTEPII (Johnson, 1976)'
_computing_publication_material SHELXL97
_computing_structure_refinement 'SHELXL97 (Sheldrick, 1997)'
_computing_structure_solution 'SHELXS97 (Sheldrick, 1997)'
_diffrn_ambient_temperature 295(2)
_diffrn_measured_fraction_theta_full 1.00
_diffrn_measured_fraction_theta_max 1.00
_diffrn_measurement_device_type 'Bruker APEX CCD area-detector'
_diffrn_measurement_method '\f and \w'
_diffrn_radiation_monochromator graphite
_diffrn_radiation_source 'fine-focus sealed tube'
_diffrn_radiation_type MoK\a
_diffrn_radiation_wavelength 0.71073
_diffrn_reflns_av_R_equivalents 0.094
_diffrn_reflns_av_sigmaI/netI 0.073
_diffrn_reflns_limit_h_max 13
_diffrn_reflns_limit_h_min -8
_diffrn_reflns_limit_k_max 9
_diffrn_reflns_limit_k_min -13
_diffrn_reflns_limit_l_max 12
_diffrn_reflns_limit_l_min -11
_diffrn_reflns_number 5686
_diffrn_reflns_theta_full 25.0
_diffrn_reflns_theta_max 25.0
_diffrn_reflns_theta_min 2.5
_diffrn_standards_decay_% 0
_diffrn_standards_interval_count 0
_diffrn_standards_interval_time 0
_diffrn_standards_number 0
_exptl_absorpt_coefficient_mu 1.398
_exptl_absorpt_correction_T_max 0.921
_exptl_absorpt_correction_T_min 0.440
_exptl_absorpt_correction_type multi-scan
_exptl_absorpt_process_details '(SADABS; Sheldrick, 1996)'
_exptl_crystal_colour Blue
_exptl_crystal_density_diffrn 1.574
_exptl_crystal_density_method 'not measured'
_exptl_crystal_description Block
_exptl_crystal_F_000 688
_exptl_crystal_size_max 0.11
_exptl_crystal_size_mid 0.08
_exptl_crystal_size_min 0.06
_refine_diff_density_max 0.74
_refine_diff_density_min -0.69
_refine_ls_extinction_method none
_refine_ls_goodness_of_fit_ref 1.18
_refine_ls_hydrogen_treatment constr
_refine_ls_matrix_type full
_refine_ls_number_parameters 109
_refine_ls_number_reflns 1307
_refine_ls_number_restraints 0
_refine_ls_restrained_S_all 1.18
_refine_ls_R_factor_all 0.106
_refine_ls_R_factor_gt 0.074
_refine_ls_shift/su_max 0.001
_refine_ls_shift/su_mean 0.000
_refine_ls_structure_factor_coef Fsqd
_refine_ls_weighting_details 'calc w = 1/[\s^2^(Fo^2^)+(0.059P)^2^+0.0628P] where P = (Fo^2^+2Fc^2^)/3'
_refine_ls_weighting_scheme calc
_refine_ls_wR_factor_gt 0.137
_refine_ls_wR_factor_ref 0.148
_reflns_number_gt 975
_reflns_number_total 1307
_reflns_threshold_expression I>2\s(I)
_cod_data_source_file xu6044.cif
_cod_data_source_block I
_cod_depositor_comments
;
The following automatic conversions were performed:
'_symmetry_cell_setting' value 'Orthorhombic' changed to 'orthorhombic'
according to '/home/saulius/struct/CIF-dictionaries/cif_core.dic'
dictionary named 'cif_core.dic' version 2.4.1 from 2010-06-29.

Automatic conversion script
Id: cif_fix_enum 1527 2010-12-29 10:47:43Z saulius 

The following automatic conversions were performed:

'_symmetry_cell_setting' value 'Orthorhombic' changed to
'orthorhombic' according to
/home/saulius/struct/CIF-dictionaries/cif_core.dic dictionary named
'cif_core.dic' version 2.4.1 from 2010-06-29.

Automatic conversion script
Id: cif_fix_values 1715 2011-07-08 13:25:40Z adriana 
;
_cod_database_code 2207104
_cod_database_fobs_code 2207104

loop_
_symmetry_equiv_pos_as_xyz
'x, y, z'
'-x, -y, z'
'-x+1/2, y+1/2, -z+1/2'
'x+1/2, -y+1/2, -z+1/2'
'-x, -y, -z'
'x, y, -z'
'x-1/2, -y-1/2, z-1/2'
'-x-1/2, y-1/2, z-1/2'

loop_
_atom_site_label
_atom_site_fract_x
_atom_site_fract_y
_atom_site_fract_z
_atom_site_U_iso_or_equiv
_atom_site_adp_type
_atom_site_calc_flag
_atom_site_refinement_flags
_atom_site_occupancy
_atom_site_type_symbol
Ni1 0.42858(9) 0.33337(9) 0.5000 0.0228(4) Uani d S 1 Ni
O1 0.4331(3) 0.4287(3) 0.6565(4) 0.0350(10) Uani d . 1 O
O2 0.4008(4) 0.1756(4) 0.6000(4) 0.0380(10) Uani d . 1 O
N1 0.6137(6) 0.3129(6) 0.5000 0.023(2) Uani d S 1 N
N2 1.2438(6) 0.3547(5) 0.5000 0.024(2) Uani d S 1 N
C1 0.6757(5) 0.3149(5) 0.6049(6) 0.033(2) Uani d . 1 C
C2 0.7976(5) 0.3201(5) 0.6089(5) 0.032(2) Uani d . 1 C
C3 0.8609(7) 0.3278(7) 0.5000 0.024(2) Uani d S 1 C
C4 0.9925(7) 0.3411(7) 0.5000 0.027(2) Uani d S 1 C
C5 1.0586(5) 0.3462(5) 0.6087(5) 0.034(2) Uani d . 1 C
C6 1.1814(5) 0.3531(5) 0.6043(6) 0.034(2) Uani d . 1 C
C7 0.5000 0.5000 0.7071(8) 0.028(2) Uani d S 1 C
C8 0.5000 0.5000 0.8461(9) 0.066(3) Uani d S 1 C
C9 0.3849(7) 0.1241(7) 0.5000 0.030(2) Uani d S 1 C
C10 0.3420(8) -0.0006(8) 0.5000 0.060(3) Uani d S 1 C
H1 0.6345 0.3125 0.6794 0.040 Uiso calc R 1 H
H2 0.8369 0.3185 0.6846 0.038 Uiso calc R 1 H
H5 1.0202 0.3451 0.6849 0.040 Uiso calc R 1 H
H6 1.2225 0.3568 0.6789 0.040 Uiso calc R 1 H
H8a 0.4328 0.5430 0.8757 0.099 Uiso calc PR 0.50 H
H8b 0.5716 0.5354 0.8757 0.099 Uiso calc PR 0.50 H
H8c 0.4955 0.4216 0.8757 0.099 Uiso calc PR 0.50 H
H10a 0.3963 -0.0477 0.5464 0.090 Uiso calc PR 0.50 H
H10b 0.3377 -0.0284 0.4164 0.090 Uiso calc PR 0.50 H
H10c 0.2648 -0.0044 0.5373 0.090 Uiso calc PR 0.50 H

loop_
_atom_site_aniso_label
_atom_site_aniso_U_11
_atom_site_aniso_U_22
_atom_site_aniso_U_33
_atom_site_aniso_U_12
_atom_site_aniso_U_13
_atom_site_aniso_U_23
Ni1 0.0112(5) 0.0337(7) 0.0236(6) -0.0011(5) 0.000 0.000
O1 0.023(2) 0.046(3) 0.037(3) -0.009(2) -0.001(2) -0.015(2)
O2 0.032(3) 0.047(3) 0.035(3) 0.004(2) 0.0041(19) 0.006(2)
N1 0.014(3) 0.034(4) 0.021(4) -0.002(3) 0.000 0.000
N2 0.017(4) 0.029(4) 0.026(4) 0.003(3) 0.000 0.000
C1 0.020(3) 0.051(4) 0.028(4) 0.002(3) 0.007(3) 0.005(3)
C2 0.018(3) 0.053(4) 0.024(3) 0.002(3) -0.005(3) 0.008(3)
C3 0.014(4) 0.020(4) 0.037(5) -0.004(4) 0.000 0.000
C4 0.018(4) 0.032(5) 0.030(5) 0.001(4) 0.000 0.000
C5 0.018(3) 0.057(4) 0.026(3) 0.001(3) 0.001(3) -0.003(3)
C6 0.014(3) 0.055(4) 0.032(4) -0.001(3) -0.002(3) 0.000(3)
C7 0.013(5) 0.048(6) 0.022(5) 0.012(4) 0.000 0.000
C8 0.100(10) 0.076(8) 0.025(6) -0.030(7) 0.000 0.000
C9 0.014(4) 0.028(5) 0.047(7) 0.007(4) 0.000 0.000
C10 0.027(6) 0.040(7) 0.110(10) -0.004(5) 0.000 0.000

loop_
_atom_type_symbol
_atom_type_description
_atom_type_scat_dispersion_real
_atom_type_scat_dispersion_imag
_atom_type_scat_source
C C 0.0033 0.0016 'International Tables Vol C Tables 4.2.6.8 and 6.1.1.4'
H H 0.0000 0.0000 'International Tables Vol C Tables 4.2.6.8 and 6.1.1.4'
N N 0.0061 0.0033 'International Tables Vol C Tables 4.2.6.8 and 6.1.1.4'
O O 0.0106 0.0060 'International Tables Vol C Tables 4.2.6.8 and 6.1.1.4'
Ni Ni 0.3393 1.1124 'International Tables Vol C Tables 4.2.6.8 and 6.1.1.4'

loop_
_geom_angle_atom_site_label_1
_geom_angle_atom_site_label_2
_geom_angle_atom_site_label_3
_geom_angle_site_symmetry_1
_geom_angle_site_symmetry_3
_geom_angle
_geom_angle_publ_flag
O1 Ni1 O1 . 6_556 113.9(2) yes
O1 Ni1 O2 . . 92.5(2) yes
O1 Ni1 O2 . 6_556 152.9(2) yes
O1 Ni1 N1 . . 92.1(2) yes
O1 Ni1 N2 . 1_455 87.8(2) yes
O1 Ni1 O2 6_556 . 152.9(2) no
O1 Ni1 O2 6_556 6_556 92.5(2) no
O1 Ni1 N1 6_556 . 92.1(2) no
O1 Ni1 N2 6_556 1_455 87.8(2) no
O2 Ni1 O2 . 6_556 60.7(2) yes
O2 Ni1 N1 . . 92.9(2) yes
O2 Ni1 N2 . 1_455 87.4(2) yes
O2 Ni1 N1 6_556 . 92.9(2) no
O2 Ni1 N2 6_556 1_455 87.4(2) no
N1 Ni1 N2 . 1_455 179.7(3) yes
C7 O1 Ni1 . . 138.1(4) no
C9 O2 Ni1 . . 89.4(4) no
C1 N1 C1 . 6_556 116.6(7) no
C1 N1 Ni1 . . 121.3(3) no
C1 N1 Ni1 6_556 . 121.3(3) no
C6 N2 C6 6_556 . 116.0(7) no
C6 N2 Ni1 6_556 1_655 121.6(3) no
C6 N2 Ni1 . 1_655 121.6(3) no
N1 C1 C2 . . 123.5(6) no
C1 C2 C3 . . 119.5(6) no
C2 C3 C2 6_556 . 117.1(7) no
C2 C3 C4 6_556 . 121.5(4) no
C2 C3 C4 . . 121.5(4) no
C5 C4 C5 . 6_556 115.0(7) no
C5 C4 C3 . . 122.5(4) no
C5 C4 C3 6_556 . 122.5(4) no
C6 C5 C4 . . 120.5(6) no
N2 C6 C5 . . 123.9(6) no
O1 C7 O1 . 2_665 127.8(8) no
O1 C7 C8 . . 116.1(4) no
O1 C7 C8 2_665 . 116.1(4) no
O2 C9 O2 . 6_556 120.2(8) no
O2 C9 C10 . . 119.9(4) no
O2 C9 C10 6_556 . 119.9(4) no
N1 C1 H1 . . 118.3 no
C2 C1 H1 . . 118.3 no
C1 C2 H2 . . 120.2 no
C3 C2 H2 . . 120.2 no
C6 C5 H5 . . 119.7 no
C4 C5 H5 . . 119.7 no
N2 C6 H6 . . 118.0 no
C5 C6 H6 . . 118.0 no
C7 C8 H8a . . 109.5 no
C7 C8 H8b . . 109.5 no
H8a C8 H8b . . 109.5 no
C7 C8 H8c . . 109.5 no
H8a C8 H8c . . 109.5 no
H8b C8 H8c . . 109.5 no
C9 C10 H10a . . 109.5 no
C9 C10 H10b . . 109.5 no
H10a C10 H10b . . 109.5 no
C9 C10 H10c . . 109.5 no
H10a C10 H10c . . 109.5 no
H10b C10 H10c . . 109.5 no

loop_
_geom_bond_atom_site_label_1
_geom_bond_atom_site_label_2
_geom_bond_site_symmetry_2
_geom_bond_distance
_geom_bond_publ_flag
Ni1 O1 . 2.017(4) yes
Ni1 O1 6_556 2.017(4) no
Ni1 O2 . 2.139(4) yes
Ni1 O2 6_556 2.139(4) no
Ni1 N1 . 2.101(6) yes
Ni1 N2 1_455 2.099(6) no
O1 C7 . 1.243(5) no
O2 C9 . 1.246(6) no
N1 C1 . 1.332(7) no
N1 C1 6_556 1.332(7) no
N2 C6 6_556 1.328(6) no
N2 C6 . 1.328(6) no
C1 C2 . 1.376(8) no
C2 C3 . 1.379(7) no
C3 C2 6_556 1.379(7) no
C3 C4 . 1.490(10) no
C4 C5 . 1.392(7) no
C4 C5 6_556 1.392(7) no
C5 C6 . 1.388(7) no
C7 O1 2_665 1.243(5) no
C7 C8 . 1.500(10) no
C9 O2 6_556 1.246(6) no
C9 C10 . 1.520(10) no
C1 H1 . 0.93 no
C2 H2 . 0.93 no
C5 H5 . 0.93 no
C6 H6 . 0.93 no
C8 H8a . 0.96 no
C8 H8b . 0.96 no
C8 H8c . 0.96 no
C10 H10a . 0.96 no
C10 H10b . 0.96 no
C10 H10c . 0.96 no

loop_
_geom_torsion_atom_site_label_1
_geom_torsion_atom_site_label_2
_geom_torsion_atom_site_label_3
_geom_torsion_atom_site_label_4
_geom_torsion_site_symmetry_1
_geom_torsion_site_symmetry_4
_geom_torsion
_geom_torsion_publ_flag
O1 Ni1 O1 C7 6_556 . -59.7(6) no
N2 Ni1 O1 C7 1_455 . -146.2(5) no
N1 Ni1 O1 C7 . . 33.5(5) no
O2 Ni1 O1 C7 6_556 . 133.9(5) no
O2 Ni1 O1 C7 . . 126.5(5) no
O1 Ni1 O2 C9 . . 172.6(4) no
O1 Ni1 O2 C9 6_556 . 5.0(6) no
N2 Ni1 O2 C9 1_455 . 85.0(4) no
N1 Ni1 O2 C9 . . -95.2(4) no
O2 Ni1 O2 C9 6_556 . -3.5(5) no
O1 Ni1 N1 C1 . . 27.9(6) no
O1 Ni1 N1 C1 6_556 . 141.9(6) no
O2 Ni1 N1 C1 6_556 . -125.4(6) no
O2 Ni1 N1 C1 . . -64.7(6) no
O1 Ni1 N1 C1 . 6_556 -141.9(6) no
O1 Ni1 N1 C1 6_556 6_556 -27.9(6) no
O2 Ni1 N1 C1 6_556 6_556 64.7(6) no
O2 Ni1 N1 C1 . 6_556 125.4(6) no
C1 N1 C1 C2 6_556 . 1.0(10) no
Ni1 N1 C1 C2 . . -169.5(4) no
N1 C1 C2 C3 . . 2.0(10) no
C1 C2 C3 C2 . 6_556 -5.0(10) no
C1 C2 C3 C4 . . 176.1(6) no
C2 C3 C4 C5 6_556 . -178.4(7) no
C2 C3 C4 C5 . . .0(10) no
C2 C3 C4 C5 6_556 6_556 .0(10) no
C2 C3 C4 C5 . 6_556 178.4(7) no
C5 C4 C5 C6 6_556 . -2.0(10) no
C3 C4 C5 C6 . . 176.9(6) no
C6 N2 C6 C5 6_556 . 2.0(10) no
Ni1 N2 C6 C5 1_655 . -168.2(5) no
C4 C5 C6 N2 . . .0(10) no
Ni1 O1 C7 O1 . 2_665 31.6(4) no
Ni1 O1 C7 C8 . . -148.4(4) no
Ni1 O2 C9 O2 . 6_556 6.1(8) no
Ni1 O2 C9 C10 . . -171.8(7) no
